data_2204033
loop_
_publ_author_name
'Xiang He'
'Can-Zhong Lu'
'Xiao-Yuan Wu'
'Quan-Zheng Zhang'
'Shui-Mei Chen'
'Jiu-Hui Liu'

_publ_section_title
;
 Diazidobis(1,10-phenanthroline-\k^2^<i>N,N</i>')cadmium(II)
;
_journal_issue 8
_journal_name_full 'Acta Crystallographica Section E'
_journal_page_first m1124
_journal_page_last m1125
_journal_paper_doi 10.1107/S1600536804016654
_journal_volume 60
_journal_year 2004
_chemical_formula_iupac '[Cd (N3)2 (C12 H8 N2)2]'
_chemical_formula_moiety 'C24 H16 Cd N10'
_chemical_formula_sum 'C24 H16 Cd N10'
_chemical_formula_weight 556.87
_chemical_name_systematic
;
Diazidobis(1,10-phenanthroline-\k^2^N,N')cadmium(II)
;
_space_group_IT_number 60
_symmetry_cell_setting orthorhombic
_symmetry_space_group_name_Hall '-P 2n 2ab'
_symmetry_space_group_name_H-M 'P b c n'
_atom_sites_solution_hydrogens geom
_atom_sites_solution_primary direct
_atom_sites_solution_secondary difmap
_cell_angle_alpha 90.00
_cell_angle_beta 90.00
_cell_angle_gamma 90.00
_cell_formula_units_Z 4
_cell_length_a 14.071(7)
_cell_length_b 8.985(6)
_cell_length_c 17.23(3)
_cell_measurement_reflns_used 112
_cell_measurement_temperature 293(2)
_cell_measurement_theta_max 27.48
_cell_measurement_theta_min 1.87
_cell_volume 2178(4)
_computing_cell_refinement SMART
_computing_data_collection 'SMART (Siemens, 1996)'
_computing_data_reduction 'SAINT-Plus (Siemens, 1996)'
_computing_molecular_graphics 'ORTEP-3 (Farrugia, 1997)'
_computing_publication_material SHELXL97
_computing_structure_refinement 'SHELXL97 (Sheldrick, 1997)'
_computing_structure_solution 'SHELXS97 (Sheldrick, 1997)'
_diffrn_ambient_temperature 293(2)
_diffrn_measured_fraction_theta_full 0.998
_diffrn_measured_fraction_theta_max 0.998
_diffrn_measurement_device_type 'Siemens SMART CCD'
_diffrn_measurement_method \w
_diffrn_radiation_monochromator graphite
_diffrn_radiation_source 'fine-focus sealed tube'
_diffrn_radiation_type MoK\a
_diffrn_radiation_wavelength 0.71073
_diffrn_reflns_av_R_equivalents 0.0616
_diffrn_reflns_av_sigmaI/netI 0.0452
_diffrn_reflns_limit_h_max 12
_diffrn_reflns_limit_h_min -18
_diffrn_reflns_limit_k_max 10
_diffrn_reflns_limit_k_min -11
_diffrn_reflns_limit_l_max 22
_diffrn_reflns_limit_l_min -22
_diffrn_reflns_number 15133
_diffrn_reflns_theta_full 27.48
_diffrn_reflns_theta_max 27.48
_diffrn_reflns_theta_min 2.36
_diffrn_standards_decay_% 0
_exptl_absorpt_coefficient_mu 1.040
_exptl_absorpt_correction_T_max 0.901
_exptl_absorpt_correction_T_min 0.551
_exptl_absorpt_correction_type multi-scan
_exptl_absorpt_process_details '(SADABS; Siemens, 1996)'
_exptl_crystal_colour colorless
_exptl_crystal_density_diffrn 1.698
_exptl_crystal_density_method 'not measured'
_exptl_crystal_description prism
_exptl_crystal_F_000 1112
_exptl_crystal_size_max 0.60
_exptl_crystal_size_mid 0.40
_exptl_crystal_size_min 0.10
_refine_diff_density_max 1.470
_refine_diff_density_min -1.440
_refine_ls_extinction_method none
_refine_ls_goodness_of_fit_ref 1.075
_refine_ls_hydrogen_treatment constr
_refine_ls_matrix_type full
_refine_ls_number_parameters 159
_refine_ls_number_reflns 2502
_refine_ls_number_restraints 0
_refine_ls_restrained_S_all 1.075
_refine_ls_R_factor_all 0.0733
_refine_ls_R_factor_gt 0.0537
_refine_ls_shift/su_max 0.000
_refine_ls_shift/su_mean 0.000
_refine_ls_structure_factor_coef Fsqd
_refine_ls_weighting_details 'calc w = 1/[\s^2^(Fo^2^)+(0.0272P)^2^+17.7008P] where P = (Fo^2^+2Fc^2^)/3'
_refine_ls_weighting_scheme calc
_refine_ls_wR_factor_gt 0.1161
_refine_ls_wR_factor_ref 0.1250
_reflns_number_gt 1908
_reflns_number_total 2502
_reflns_threshold_expression I>2\s(I)
_cod_data_source_file hb6066.cif
_cod_data_source_block I
_cod_database_code 2204033

loop_
_symmetry_equiv_pos_as_xyz
'x, y, z'
'-x+1/2, -y+1/2, z+1/2'
'-x, y, -z+1/2'
'x+1/2, -y+1/2, -z'
'-x, -y, -z'
'x-1/2, y-1/2, -z-1/2'
'x, -y, z-1/2'
'-x-1/2, y-1/2, z'

loop_
_atom_site_label
_atom_site_fract_x
_atom_site_fract_y
_atom_site_fract_z
_atom_site_U_iso_or_equiv
_atom_site_adp_type
_atom_site_calc_flag
_atom_site_refinement_flags
_atom_site_occupancy
_atom_site_type_symbol
Cd1 0.0000 0.21363(5) 0.7500 0.01671(15) Uani d S 1 Cd
N1 0.0022(3) 0.0195(4) 0.6531(2) 0.0197(8) Uani d . 1 N
C1 0.0788(4) -0.0423(6) 0.6225(3) 0.0245(12) Uani d . 1 C
H1A 0.1381 -0.0106 0.6396 0.029 Uiso calc R 1 H
N2 -0.1570(3) 0.1460(5) 0.7184(2) 0.0188(9) Uani d . 1 N
C2 0.0748(5) -0.1534(7) 0.5655(4) 0.0338(14) Uani d . 1 C
H2A 0.1304 -0.1968 0.5471 0.041 Uiso calc R 1 H
N3 -0.0384(3) 0.3798(6) 0.8450(3) 0.0314(11) Uani d . 1 N
C3 -0.0118(5) -0.1973(6) 0.5373(3) 0.0327(13) Uani d . 1 C
H3B -0.0155 -0.2693 0.4986 0.039 Uiso calc R 1 H
N4 -0.1105(3) 0.4237(5) 0.8721(2) 0.0217(9) Uani d . 1 N
C4 -0.0952(4) -0.1323(6) 0.5673(3) 0.0249(11) Uani d . 1 C
C5 -0.1891(5) -0.1704(6) 0.5413(3) 0.0311(13) Uani d . 1 C
H5A -0.1963 -0.2386 0.5012 0.037 Uiso calc R 1 H
N5 -0.1799(4) 0.4663(6) 0.9001(3) 0.0361(12) Uani d . 1 N
C6 -0.2666(4) -0.1095(6) 0.5738(3) 0.0275(12) Uani d . 1 C
H6A -0.3264 -0.1369 0.5559 0.033 Uiso calc R 1 H
C7 -0.2591(4) -0.0029(6) 0.6357(3) 0.0219(11) Uani d . 1 C
C8 -0.3391(4) 0.0574(6) 0.6735(3) 0.0276(12) Uani d . 1 C
H8A -0.4000 0.0291 0.6585 0.033 Uiso calc R 1 H
C9 -0.3270(4) 0.1581(6) 0.7327(3) 0.0231(12) Uani d . 1 C
H9A -0.3791 0.1971 0.7591 0.028 Uiso calc R 1 H
C10 -0.2343(3) 0.2006(5) 0.7524(3) 0.0213(10) Uani d . 1 C
H10A -0.2264 0.2711 0.7914 0.026 Uiso calc R 1 H
C11 -0.0850(4) -0.0235(5) 0.6265(3) 0.0198(11) Uani d . 1 C
C12 -0.1684(4) 0.0422(5) 0.6612(3) 0.0185(10) Uani d . 1 C

loop_
_atom_site_aniso_label
_atom_site_aniso_U_11
_atom_site_aniso_U_22
_atom_site_aniso_U_33
_atom_site_aniso_U_12
_atom_site_aniso_U_13
_atom_site_aniso_U_23
Cd1 0.0112(2) 0.0185(2) 0.0204(2) 0.000 -0.0005(2) 0.000
N1 0.020(2) 0.0197(19) 0.0195(18) 0.0007(18) 0.000(2) 0.0003(15)
C1 0.020(3) 0.034(3) 0.019(3) 0.005(2) 0.000(2) -0.001(2)
N2 0.014(2) 0.021(2) 0.0207(19) -0.0027(17) 0.0010(17) 0.0005(17)
C2 0.035(3) 0.037(3) 0.030(3) 0.010(3) 0.008(3) -0.010(3)
N3 0.015(2) 0.037(3) 0.043(3) 0.001(2) 0.007(2) -0.016(2)
C3 0.047(4) 0.026(3) 0.024(3) 0.001(3) -0.001(3) -0.008(2)
N4 0.022(2) 0.025(2) 0.018(2) -0.0006(19) 0.0003(18) 0.0012(17)
C4 0.035(3) 0.021(3) 0.018(2) -0.003(2) -0.002(2) 0.004(2)
C5 0.044(4) 0.023(3) 0.026(3) -0.006(3) -0.012(3) -0.002(2)
N5 0.030(3) 0.049(3) 0.029(3) 0.008(3) 0.007(2) -0.006(2)
C6 0.028(3) 0.026(3) 0.028(3) -0.010(2) -0.016(2) 0.004(2)
C7 0.024(3) 0.020(2) 0.022(2) -0.008(2) -0.008(2) 0.009(2)
C8 0.018(3) 0.030(3) 0.035(3) -0.007(2) -0.006(2) 0.011(2)
C9 0.018(3) 0.028(3) 0.023(3) -0.001(2) 0.0012(19) 0.0055(19)
C10 0.015(2) 0.024(2) 0.025(2) -0.001(2) 0.005(2) 0.003(2)
C11 0.021(3) 0.016(2) 0.022(3) -0.0016(19) -0.003(2) 0.002(2)
C12 0.021(3) 0.017(2) 0.017(2) -0.003(2) -0.0019(19) 0.0027(18)

loop_
_atom_type_symbol
_atom_type_description
_atom_type_scat_dispersion_real
_atom_type_scat_dispersion_imag
_atom_type_scat_source
C C 0.0033 0.0016 'International Tables Vol C Tables 4.2.6.8 and 6.1.1.4'
H H 0.0000 0.0000 'International Tables Vol C Tables 4.2.6.8 and 6.1.1.4'
N N 0.0061 0.0033 'International Tables Vol C Tables 4.2.6.8 and 6.1.1.4'
Cd Cd -0.8075 1.2024 'International Tables Vol C Tables 4.2.6.8 and 6.1.1.4'

loop_
_geom_angle_atom_site_label_1
_geom_angle_atom_site_label_2
_geom_angle_atom_site_label_3
_geom_angle_site_symmetry_1
_geom_angle_site_symmetry_3
_geom_angle
_geom_angle_publ_flag
N3 Cd1 N3 . 3_556 98.2(3) y
N3 Cd1 N2 . . 96.47(16) y
N3 Cd1 N2 3_556 . 103.02(17) y
N3 Cd1 N2 . 3_556 103.02(17) ?
N3 Cd1 N2 3_556 3_556 96.47(16) ?
N2 Cd1 N2 . 3_556 150.1(2) y
N3 Cd1 N1 . . 166.47(15) y
N3 Cd1 N1 3_556 . 88.5(2) ?
N2 Cd1 N1 . . 70.47(15) y
N2 Cd1 N1 3_556 . 87.81(15) y
N3 Cd1 N1 . 3_556 88.5(2) ?
N3 Cd1 N1 3_556 3_556 166.47(15) ?
N2 Cd1 N1 . 3_556 87.81(15) ?
N2 Cd1 N1 3_556 3_556 70.47(15) ?
N1 Cd1 N1 . 3_556 87.5(2) y
C1 N1 C11 . . 118.7(4) ?
C1 N1 Cd1 . . 126.1(4) n
C11 N1 Cd1 . . 115.1(3) n
N1 C1 C2 . . 123.1(5) ?
N1 C1 H1A . . 118.5 ?
C2 C1 H1A . . 118.5 ?
C10 N2 C12 . . 118.3(5) ?
C10 N2 Cd1 . . 124.8(4) n
C12 N2 Cd1 . . 116.9(3) n
C3 C2 C1 . . 119.3(5) ?
C3 C2 H2A . . 120.4 ?
C1 C2 H2A . . 120.4 ?
N4 N3 Cd1 . . 134.7(4) y
C2 C3 C4 . . 119.4(5) ?
C2 C3 H3B . . 120.3 ?
C4 C3 H3B . . 120.3 ?
N5 N4 N3 . . 178.5(6) y
C3 C4 C11 . . 117.7(5) ?
C3 C4 C5 . . 123.6(5) ?
C11 C4 C5 . . 118.7(5) ?
C6 C5 C4 . . 121.4(5) ?
C6 C5 H5A . . 119.3 ?
C4 C5 H5A . . 119.3 ?
C5 C6 C7 . . 121.4(5) ?
C5 C6 H6A . . 119.3 ?
C7 C6 H6A . . 119.3 ?
C12 C7 C8 . . 117.9(5) ?
C12 C7 C6 . . 119.4(5) ?
C8 C7 C6 . . 122.7(5) ?
C9 C8 C7 . . 119.9(5) ?
C9 C8 H8A . . 120.1 ?
C7 C8 H8A . . 120.1 ?
C8 C9 C10 . . 118.3(5) ?
C8 C9 H9A . . 120.8 ?
C10 C9 H9A . . 120.8 ?
N2 C10 C9 . . 123.7(5) ?
N2 C10 H10A . . 118.1 ?
C9 C10 H10A . . 118.1 ?
N1 C11 C4 . . 121.7(5) ?
N1 C11 C12 . . 118.5(4) ?
C4 C11 C12 . . 119.8(5) ?
N2 C12 C7 . . 121.9(5) ?
N2 C12 C11 . . 118.9(5) ?
C7 C12 C11 . . 119.3(5) ?

loop_
_geom_bond_atom_site_label_1
_geom_bond_atom_site_label_2
_geom_bond_site_symmetry_2
_geom_bond_distance
_geom_bond_publ_flag
Cd1 N3 . 2.280(5) y
Cd1 N3 3_556 2.280(5) ?
Cd1 N2 . 2.355(4) y
Cd1 N2 3_556 2.355(4) ?
Cd1 N1 . 2.415(5) y
Cd1 N1 3_556 2.415(5) ?
N1 C1 . 1.322(6) n
N1 C11 . 1.365(6) n
C1 C2 . 1.401(8) ?
C1 H1A . 0.9300 ?
N2 C10 . 1.329(6) n
N2 C12 . 1.366(6) n
C2 C3 . 1.370(8) ?
C2 H2A . 0.9300 ?
N3 N4 . 1.185(6) y
C3 C4 . 1.410(8) ?
C3 H3B . 0.9300 ?
N4 N5 . 1.155(6) y
C4 C11 . 1.420(7) ?
C4 C5 . 1.436(8) ?
C5 C6 . 1.342(8) ?
C5 H5A . 0.9300 ?
C6 C7 . 1.436(7) ?
C6 H6A . 0.9300 ?
C7 C12 . 1.409(7) ?
C7 C8 . 1.410(8) ?
C8 C9 . 1.374(8) ?
C8 H8A . 0.9300 ?
C9 C10 . 1.401(7) ?
C9 H9A . 0.9300 ?
C10 H10A . 0.9300 ?
C11 C12 . 1.443(7) ?

loop_
_geom_hbond_atom_site_label_D
_geom_hbond_atom_site_label_H
_geom_hbond_atom_site_label_A
_geom_hbond_site_symmetry_A
_geom_hbond_distance_DH
_geom_hbond_distance_HA
_geom_hbond_distance_DA
_geom_hbond_angle_DHA
C8 H8A N3 6_557 0.93 2.37 3.242(7) 157
